data_4029896
loop_
_publ_author_name
'Sadhu, Pradeep'
'Alla, Santhosh Kumar'
'Punniyamurthy, Tharmalingam'

_publ_section_title
;
 Room-Temperature Cu(II)-Catalyzed Chemo- and Regioselective
 Ortho-Nitration of Arenes via C-H Functionalization.
;
_journal_issue 18
_journal_name_full 'The Journal of organic chemistry'
_journal_page_first 8541
_journal_page_last 8549
_journal_paper_doi 10.1021/jo501617g
_journal_volume 79
_journal_year 2014
_chemical_formula_sum 'C13 H8 Cl2 N6 O2'
_chemical_formula_weight 351.15
_chemical_name_systematic
; 
 ? 
;
_space_group_IT_number 2
_symmetry_cell_setting triclinic
_symmetry_space_group_name_Hall '-P 1'
_symmetry_space_group_name_H-M 'P -1'
_atom_sites_solution_hydrogens geom
_atom_sites_solution_primary direct
_atom_sites_solution_secondary difmap
_audit_creation_method SHELXL-97
_cell_angle_alpha 101.507(7)
_cell_angle_beta 94.517(6)
_cell_angle_gamma 90.802(7)
_cell_formula_units_Z 2
_cell_length_a 6.4492(5)
_cell_length_b 7.6732(7)
_cell_length_c 15.1467(11)
_cell_measurement_temperature 296(2)
_cell_volume 731.86(10)
_computing_structure_refinement 'SHELXL-97 (Sheldrick, 1997)'
_computing_structure_solution 'SHELXS-97 (Sheldrick, 1990)'
_diffrn_ambient_temperature 296(2)
_diffrn_measured_fraction_theta_full 0.998
_diffrn_measured_fraction_theta_max 0.998
_diffrn_radiation_monochromator graphite
_diffrn_radiation_source 'fine-focus sealed tube'
_diffrn_radiation_type MoK\a
_diffrn_radiation_wavelength 0.71073
_diffrn_reflns_av_R_equivalents 0.0224
_diffrn_reflns_av_sigmaI/netI 0.0520
_diffrn_reflns_limit_h_max 7
_diffrn_reflns_limit_h_min -7
_diffrn_reflns_limit_k_max 9
_diffrn_reflns_limit_k_min -9
_diffrn_reflns_limit_l_max 17
_diffrn_reflns_limit_l_min -17
_diffrn_reflns_number 4634
_diffrn_reflns_theta_full 25.00
_diffrn_reflns_theta_max 25.00
_diffrn_reflns_theta_min 3.17
_exptl_absorpt_coefficient_mu 0.463
_exptl_absorpt_correction_T_max 0.920
_exptl_absorpt_correction_T_min 0.887
_exptl_absorpt_correction_type multi-scan
_exptl_absorpt_process_details multi-scan
_exptl_crystal_colour yellow
_exptl_crystal_density_diffrn 1.594
_exptl_crystal_density_method 'not measured'
_exptl_crystal_description block
_exptl_crystal_F_000 356
_exptl_crystal_size_max 0.26
_exptl_crystal_size_mid 0.22
_exptl_crystal_size_min 0.18
_refine_diff_density_max 0.187
_refine_diff_density_min -0.239
_refine_diff_density_rms 0.046
_refine_ls_extinction_method none
_refine_ls_goodness_of_fit_ref 1.228
_refine_ls_hydrogen_treatment none
_refine_ls_matrix_type full
_refine_ls_number_parameters 212
_refine_ls_number_reflns 2572
_refine_ls_number_restraints 0
_refine_ls_restrained_S_all 1.228
_refine_ls_R_factor_all 0.0784
_refine_ls_R_factor_gt 0.0450
_refine_ls_shift/su_max 0.001
_refine_ls_shift/su_mean 0.000
_refine_ls_structure_factor_coef Fsqd
_refine_ls_weighting_details 'calc w=1/[\s^2^(Fo^2^)+(0.0100P)^2^+0.0000P] where P=(Fo^2^+2Fc^2^)/3'
_refine_ls_weighting_scheme calc
_refine_ls_wR_factor_gt 0.0604
_refine_ls_wR_factor_ref 0.0722
_reflns_number_gt 1682
_reflns_number_total 2572
_reflns_threshold_expression >2sigma(I)
_cod_data_source_file jo501617g_si_001.cif
_cod_data_source_block exp_806
_cod_depositor_comments 'Adding full bibliography for 4029896.cif.'
_cod_original_cell_volume 731.87(10)
_cod_database_code 4029896

loop_
_symmetry_equiv_pos_as_xyz
'x, y, z'
'-x, -y, -z'

loop_
_atom_site_label
_atom_site_type_symbol
_atom_site_fract_x
_atom_site_fract_y
_atom_site_fract_z
_atom_site_U_iso_or_equiv
_atom_site_adp_type
_atom_site_occupancy
_atom_site_symmetry_multiplicity
_atom_site_calc_flag
_atom_site_refinement_flags
Cl1 Cl 0.38447(12) 0.73265(11) 1.16596(4) 0.0668(3) Uani 1 1 d .
Cl2 Cl 0.22052(13) 0.66279(13) 0.36085(4) 0.0774(3) Uani 1 1 d .
O2 O 0.2595(3) 0.5873(3) 0.74485(11) 0.0631(6) Uani 1 1 d .
O1 O 0.0752(3) 0.5004(3) 0.84142(13) 0.0820(8) Uani 1 1 d .
N6 N 0.8010(3) 0.8597(3) 0.68846(13) 0.0443(6) Uani 1 1 d .
N2 N 0.6113(4) 0.7620(3) 0.79748(15) 0.0478(7) Uani 1 1 d .
N1 N 0.2274(4) 0.5803(3) 0.82372(16) 0.0545(7) Uani 1 1 d .
N3 N 0.9545(3) 0.9042(3) 0.82476(14) 0.0545(7) Uani 1 1 d .
N4 N 1.0789(3) 0.9635(4) 0.76682(17) 0.0644(8) Uani 1 1 d .
N5 N 0.9919(3) 0.9392(3) 0.68562(15) 0.0578(7) Uani 1 1 d .
C4 C 0.4516(4) 0.7397(4) 1.05766(16) 0.0461(7) Uani 1 1 d .
C11 C 0.3943(4) 0.7264(4) 0.45563(16) 0.0515(8) Uani 1 1 d .
C7 C 0.7844(4) 0.8404(4) 0.77450(17) 0.0443(7) Uani 1 1 d .
C1 C 0.5604(4) 0.7516(4) 0.88390(16) 0.0409(7) Uani 1 1 d .
C8 C 0.6607(4) 0.8145(4) 0.60867(16) 0.0425(7) Uani 1 1 d .
C2 C 0.6939(4) 0.8224(4) 0.96098(16) 0.0487(8) Uani 1 1 d .
H2 H 0.8211 0.8747 0.9542 0.058 Uiso 1 1 calc R
C6 C 0.3734(4) 0.6700(4) 0.89821(16) 0.0408(7) Uani 1 1 d .
C9 C 0.4609(4) 0.8750(4) 0.60954(16) 0.0472(8) Uani 1 1 d .
H9 H 0.4167 0.9459 0.6615 0.057 Uiso 1 1 calc R
C10 C 0.3263(4) 0.8292(4) 0.53218(16) 0.0490(8) Uani 1 1 d .
H10 H 0.1903 0.8679 0.5321 0.059 Uiso 1 1 calc R
C5 C 0.3181(4) 0.6664(4) 0.98454(17) 0.0465(7) Uani 1 1 d .
H5 H 0.1915 0.6147 0.9926 0.056 Uiso 1 1 calc R
C13 C 0.7305(4) 0.7137(4) 0.53093(17) 0.0522(8) Uani 1 1 d .
H13 H 0.8666 0.6753 0.5306 0.063 Uiso 1 1 calc R
C3 C 0.6397(4) 0.8157(4) 1.04628(17) 0.0520(8) Uani 1 1 d .
H3 H 0.7305 0.8627 1.0964 0.062 Uiso 1 1 calc R
C12 C 0.5959(4) 0.6710(4) 0.45399(17) 0.0562(8) Uani 1 1 d .
H12 H 0.6414 0.6048 0.4011 0.067 Uiso 1 1 calc R
H2A H 0.512(4) 0.718(4) 0.7573(16) 0.068(10) Uiso 1 1 d .

loop_
_atom_site_aniso_label
_atom_site_aniso_U_11
_atom_site_aniso_U_22
_atom_site_aniso_U_33
_atom_site_aniso_U_23
_atom_site_aniso_U_13
_atom_site_aniso_U_12
Cl1 0.0916(6) 0.0646(6) 0.0448(4) 0.0082(4) 0.0166(4) 0.0044(5)
Cl2 0.0903(6) 0.0948(8) 0.0442(4) 0.0158(5) -0.0142(4) -0.0129(5)
O2 0.0612(14) 0.0825(18) 0.0397(11) 0.0032(11) -0.0043(10) -0.0183(12)
O1 0.0677(15) 0.106(2) 0.0700(14) 0.0203(14) -0.0043(12) -0.0445(14)
N6 0.0380(13) 0.0522(17) 0.0409(13) 0.0049(12) 0.0050(11) -0.0054(12)
N2 0.0451(15) 0.0569(19) 0.0390(14) 0.0070(13) -0.0010(13) -0.0144(13)
N1 0.0489(16) 0.057(2) 0.0535(15) 0.0062(14) -0.0040(13) -0.0069(14)
N3 0.0405(14) 0.067(2) 0.0531(14) 0.0069(14) 0.0005(12) -0.0078(13)
N4 0.0440(15) 0.083(2) 0.0616(16) 0.0061(16) 0.0013(13) -0.0115(14)
N5 0.0406(14) 0.073(2) 0.0580(15) 0.0066(15) 0.0107(13) -0.0117(13)
C4 0.0611(19) 0.0405(19) 0.0365(15) 0.0050(14) 0.0083(15) 0.0049(16)
C11 0.063(2) 0.058(2) 0.0351(15) 0.0155(15) -0.0012(14) -0.0116(17)
C7 0.0432(17) 0.045(2) 0.0419(16) 0.0037(14) 0.0023(14) -0.0014(15)
C1 0.0441(16) 0.0413(19) 0.0369(15) 0.0078(14) 0.0008(13) 0.0034(14)
C8 0.0412(16) 0.049(2) 0.0382(15) 0.0117(14) 0.0044(13) -0.0077(14)
C2 0.0473(17) 0.055(2) 0.0420(15) 0.0073(15) -0.0021(13) -0.0068(15)
C6 0.0400(16) 0.0416(19) 0.0389(15) 0.0065(14) -0.0033(13) -0.0010(14)
C9 0.0478(17) 0.056(2) 0.0372(15) 0.0065(14) 0.0093(14) -0.0026(15)
C10 0.0439(17) 0.061(2) 0.0445(16) 0.0157(16) 0.0056(14) -0.0043(15)
C5 0.0479(17) 0.041(2) 0.0510(16) 0.0093(15) 0.0083(14) -0.0007(14)
C13 0.0468(17) 0.058(2) 0.0505(17) 0.0040(16) 0.0118(15) -0.0008(16)
C3 0.061(2) 0.049(2) 0.0407(16) 0.0014(15) -0.0088(15) -0.0062(16)
C12 0.066(2) 0.058(2) 0.0436(17) 0.0054(16) 0.0142(16) -0.0058(18)

loop_
_atom_type_symbol
_atom_type_description
_atom_type_scat_dispersion_real
_atom_type_scat_dispersion_imag
_atom_type_scat_source
C C 0.0033 0.0016 'International Tables Vol C Tables 4.2.6.8 and 6.1.1.4'
H H 0.0000 0.0000 'International Tables Vol C Tables 4.2.6.8 and 6.1.1.4'
Cl Cl 0.1484 0.1585 'International Tables Vol C Tables 4.2.6.8 and 6.1.1.4'
N N 0.0061 0.0033 'International Tables Vol C Tables 4.2.6.8 and 6.1.1.4'
O O 0.0106 0.0060 'International Tables Vol C Tables 4.2.6.8 and 6.1.1.4'

loop_
_geom_angle_atom_site_label_1
_geom_angle_atom_site_label_2
_geom_angle_atom_site_label_3
_geom_angle
C7 N6 N5 107.6(2)
C7 N6 C8 131.8(2)
N5 N6 C8 120.6(2)
C7 N2 C1 127.4(3)
O1 N1 O2 121.7(2)
O1 N1 C6 118.6(2)
O2 N1 C6 119.7(2)
C7 N3 N4 105.0(2)
N5 N4 N3 112.2(2)
N4 N5 N6 105.7(2)
C5 C4 C3 120.7(2)
C5 C4 Cl1 119.5(2)
C3 C4 Cl1 119.8(2)
C10 C11 C12 120.9(2)
C10 C11 Cl2 119.1(2)
C12 C11 Cl2 120.0(2)
N3 C7 N6 109.5(2)
N3 C7 N2 129.7(3)
N6 C7 N2 120.8(2)
N2 C1 C6 121.6(2)
N2 C1 C2 121.6(3)
C6 C1 C2 116.8(2)
C9 C8 C13 121.0(2)
C9 C8 N6 119.8(2)
C13 C8 N6 119.2(2)
C3 C2 C1 121.2(3)
C5 C6 C1 121.7(2)
C5 C6 N1 115.9(2)
C1 C6 N1 122.4(2)
C8 C9 C10 119.2(2)
C11 C10 C9 119.8(2)
C4 C5 C6 119.3(3)
C12 C13 C8 119.2(2)
C2 C3 C4 120.2(3)
C11 C12 C13 119.8(2)

loop_
_geom_bond_atom_site_label_1
_geom_bond_atom_site_label_2
_geom_bond_distance
Cl1 C4 1.740(2)
Cl2 C11 1.734(3)
O2 N1 1.240(2)
O1 N1 1.226(3)
N6 C7 1.353(3)
N6 N5 1.374(3)
N6 C8 1.432(3)
N2 C7 1.362(3)
N2 C1 1.391(3)
N1 C6 1.462(3)
N3 C7 1.314(3)
N3 N4 1.371(3)
N4 N5 1.288(3)
C4 C5 1.369(3)
C4 C3 1.377(3)
C11 C10 1.372(3)
C11 C12 1.374(3)
C1 C6 1.403(3)
C1 C2 1.405(3)
C8 C9 1.376(3)
C8 C13 1.384(3)
C2 C3 1.375(3)
C6 C5 1.388(3)
C9 C10 1.384(3)
C13 C12 1.378(3)
